data_8100058
loop_
_publ_author_name
'Ramazani, Ali'
'Dolatyari, Leila'
'Kazemizadeh, Ali Reza'
'Souldozi, Ali'

_publ_section_title
;
 Crystal structure of dimethyl 1-acetyl-1,2-dihydro-2,3-quinolinedicarboxylate, 
 C~15~H~15~NO~5~
;
_journal_coden_ASTM ZKNSFT
_journal_issue 2
_journal_name_full 'Zeitschrift f\"ur Kristallographie - New Crystal Structures'
_journal_page_first 175
_journal_page_last 176
_journal_paper_doi 10.1524/ncrs.2004.219.2.175
_journal_volume 219
_journal_year 2004
_chemical_formula_moiety C~15~H~15~N~O~5~
_chemical_formula_sum 'C15 H15 N O5'
_chemical_formula_weight 289.28
_chemical_melting_point 322
_space_group_IT_number 2
_symmetry_cell_setting triclinic
_symmetry_space_group_name_Hall '-P 1'
_symmetry_space_group_name_H-M 'P -1'
_cell_angle_alpha 68.640(4)
_cell_angle_beta 81.328(4)
_cell_angle_gamma 85.050(4)
_cell_formula_units_Z 2
_cell_length_a 7.3662(14)
_cell_length_b 8.8837(17)
_cell_length_c 11.242(2)
_cell_measurement_temperature 120(2)
_cell_volume 676.9(2)
_diffrn_ambient_temperature 120(2)
_exptl_crystal_density_diffrn 1.419
_cod_depositor_comments
;
 Updated bibliographic information.

 Antanas Vaitkus,
 2020-10-02

The following automatic conversions were performed:
'_symmetry_cell_setting' value 'Triclinic' changed to 'triclinic'
according to '/home/saulius/struct/CIF-dictionaries/cif_core.dic'
dictionary named 'cif_core.dic' version 2.4.1 from 2010-06-29.

Automatic conversion script
Id: cif_fix_enum 1527 2010-12-29 10:47:43Z saulius 

The following automatic conversions were performed:

'_chemical_melting_point' value '322K' was changed to '322' - the
value should be numeric and without a unit designator.

Automatic conversion script
Id: cif_fix_values 1646 2011-03-28 12:23:43Z adriana 
;
_cod_original_sg_symbol_H-M P-1
_cod_database_code 8100058

loop_
_symmetry_equiv_pos_as_xyz
'x, y, z'
'-x, -y, -z'

loop_
_atom_site_label
_atom_site_type_symbol
_atom_site_fract_x
_atom_site_fract_y
_atom_site_fract_z
_atom_site_U_iso_or_equiv
_atom_site_adp_type
_atom_site_occupancy
_atom_site_symmetry_multiplicity
_atom_site_Wyckoff_symbol
_atom_site_calc_flag
_atom_site_refinement_flags
_atom_site_disorder_assembly
_atom_site_disorder_group
C1 C 0.3245(4) 0.3008(3) 0.1897(2) 0.0277(6) Uani 1 2 i d . . .
O1 O 0.2232(3) 0.6625(2) 0.26051(19) 0.0412(5) Uani 1 2 i d . . .
O2 O 0.6946(3) 0.4096(3) 0.23357(18) 0.0399(5) Uani 1 2 i d . . .
O3 O 0.6789(2) 0.3261(2) 0.44887(17) 0.0327(5) Uani 1 2 i d . . .
O4 O 0.3073(3) 0.2884(2) 0.64481(17) 0.0396(5) Uani 1 2 i d . . .
O5 O 0.2378(3) 0.0377(2) 0.66560(17) 0.0407(5) Uani 1 2 i d . . .
N1 N 0.3174(3) 0.4209(3) 0.2453(2) 0.0282(5) Uani 1 2 i d . . .
C2 C 0.3119(4) 0.1380(3) 0.2739(2) 0.0286(6) Uani 1 2 i d . . .
C3 C 0.3087(4) 0.0182(3) 0.2242(3) 0.0318(6) Uani 1 2 i d . . .
H3A H 0.2973 -0.0886 0.2800 0.038 Uiso 1 2 i calc R . .
C4 C 0.3219(4) 0.0528(4) 0.0934(3) 0.0345(6) Uani 1 2 i d . . .
H4A H 0.3180 -0.0295 0.0612 0.041 Uiso 1 2 i calc R . .
C5 C 0.3411(4) 0.2118(3) 0.0104(3) 0.0327(6) Uani 1 2 i d . . .
H5A H 0.3521 0.2358 -0.0781 0.039 Uiso 1 2 i calc R . .
C6 C 0.3441(4) 0.3348(3) 0.0573(2) 0.0304(6) Uani 1 2 i d . . .
H6A H 0.3594 0.4408 0.0005 0.036 Uiso 1 2 i calc R . .
C7 C 0.3981(4) 0.3772(3) 0.3651(2) 0.0288(6) Uani 1 2 i d . . .
H7A H 0.3588 0.4592 0.4038 0.035 Uiso 1 2 i calc R . .
C8 C 0.3282(3) 0.2152(3) 0.4581(2) 0.0275(6) Uani 1 2 i d . . .
C9 C 0.2933(4) 0.1049(3) 0.4118(2) 0.0279(6) Uani 1 2 i d . . .
H9A H 0.2559 0.0037 0.4688 0.033 Uiso 1 2 i calc R . .
C10 C 0.2180(4) 0.5677(3) 0.2068(3) 0.0314(6) Uani 1 2 i d . . .
C11 C 0.1000(4) 0.6030(4) 0.1012(3) 0.0404(7) Uani 1 2 i d . . .
H11A H 0.0406 0.7077 0.0854 0.061 Uiso 1 2 i calc R . .
H11B H 0.0088 0.5224 0.1265 0.061 Uiso 1 2 i calc R . .
H11C H 0.1753 0.6015 0.0240 0.061 Uiso 1 2 i calc R . .
C12 C 0.6066(4) 0.3741(3) 0.3379(3) 0.0296(6) Uani 1 2 i d . . .
C13 C 0.8770(4) 0.3298(4) 0.4355(3) 0.0394(7) Uani 1 2 i d . . .
H13A H 0.9165 0.2936 0.5194 0.059 Uiso 1 2 i calc R . .
H13B H 0.9154 0.4383 0.3878 0.059 Uiso 1 2 i calc R . .
H13C H 0.9307 0.2599 0.3907 0.059 Uiso 1 2 i calc R . .
C14 C 0.2929(4) 0.1885(3) 0.5978(2) 0.0290(6) Uani 1 2 i d . . .
C15 C 0.1883(5) -0.0002(4) 0.8022(3) 0.0450(8) Uani 1 2 i d . . .
H15A H 0.1506 -0.1101 0.8417 0.068 Uiso 1 2 i calc R . .
H15B H 0.0889 0.0710 0.8167 0.068 Uiso 1 2 i calc R . .
H15C H 0.2923 0.0133 0.8390 0.068 Uiso 1 2 i calc R . .

loop_
_atom_site_aniso_label
_atom_site_aniso_U_11
_atom_site_aniso_U_22
_atom_site_aniso_U_33
_atom_site_aniso_U_23
_atom_site_aniso_U_13
_atom_site_aniso_U_12
C1 0.0278(14) 0.0286(14) 0.0253(13) -0.0061(11) -0.0073(11) -0.0032(11)
O1 0.0548(13) 0.0303(11) 0.0402(12) -0.0104(9) -0.0202(10) 0.0034(9)
O2 0.0350(11) 0.0532(13) 0.0260(11) -0.0063(9) -0.0048(9) -0.0061(10)
O3 0.0277(10) 0.0417(11) 0.0247(9) -0.0053(8) -0.0085(8) -0.0003(8)
O4 0.0525(13) 0.0411(12) 0.0260(10) -0.0114(9) -0.0078(9) -0.0041(10)
O5 0.0560(14) 0.0407(12) 0.0215(10) -0.0043(9) -0.0067(9) -0.0081(10)
N1 0.0328(12) 0.0282(12) 0.0216(11) -0.0041(9) -0.0115(9) 0.0020(9)
C2 0.0260(14) 0.0337(15) 0.0244(13) -0.0074(12) -0.0060(11) -0.0012(11)
C3 0.0331(15) 0.0315(15) 0.0274(14) -0.0058(12) -0.0055(11) -0.0005(12)
C4 0.0369(16) 0.0372(16) 0.0317(15) -0.0140(13) -0.0076(12) -0.0009(13)
C5 0.0335(15) 0.0430(17) 0.0212(13) -0.0101(12) -0.0076(11) 0.0025(13)
C6 0.0297(15) 0.0328(15) 0.0241(13) -0.0032(12) -0.0080(11) -0.0011(12)
C7 0.0315(14) 0.0305(14) 0.0234(13) -0.0055(11) -0.0122(11) 0.0011(11)
C8 0.0254(14) 0.0308(14) 0.0231(13) -0.0052(11) -0.0048(10) 0.0003(11)
C9 0.0303(14) 0.0261(13) 0.0221(13) -0.0015(11) -0.0059(11) -0.0009(11)
C10 0.0348(16) 0.0263(14) 0.0282(14) -0.0018(12) -0.0100(12) -0.0008(12)
C11 0.0442(18) 0.0390(17) 0.0367(16) -0.0080(14) -0.0181(14) 0.0035(14)
C12 0.0350(15) 0.0261(14) 0.0265(14) -0.0058(11) -0.0091(12) -0.0020(11)
C13 0.0277(15) 0.0526(19) 0.0343(16) -0.0090(14) -0.0088(12) -0.0025(13)
C14 0.0300(15) 0.0322(15) 0.0218(13) -0.0050(12) -0.0066(11) -0.0002(11)
C15 0.056(2) 0.0509(19) 0.0227(14) -0.0057(14) -0.0008(13) -0.0105(16)

loop_
_geom_bond_atom_site_label_1
_geom_bond_atom_site_label_2
_geom_bond_distance
_geom_bond_site_symmetry_2
_geom_bond_publ_flag
C1 C6 1.393(4) . ?
C1 N1 1.413(3) . ?
C1 C2 1.413(4) . ?
O1 C10 1.208(3) . ?
O2 C12 1.196(3) . ?
O3 C12 1.340(3) . ?
O3 C13 1.446(3) . ?
O4 C14 1.205(3) . ?
O5 C14 1.341(3) . ?
O5 C15 1.442(3) . ?
N1 C10 1.394(3) . ?
N1 C7 1.463(3) . ?
C2 C3 1.373(4) . ?
C2 C9 1.456(3) . ?
C3 C4 1.378(4) . ?
C4 C5 1.386(4) . ?
C5 C6 1.379(4) . ?
C7 C8 1.516(4) . ?
C7 C12 1.520(4) . ?
C8 C9 1.324(4) . ?
C8 C14 1.486(4) . ?
C10 C11 1.502(4) . ?

loop_
_cod_related_entry_id
_cod_related_entry_database
_cod_related_entry_code
1 ChemSpider 9819695
